data_9015271
loop_
_publ_author_name
'Mills, S. J.'
'Christy, A. G.'
'Kampf, A. R.'
'Housley, R. M.'
'Favreau, G.'
'Boulliard, J. C.'
'Bourgoin, V.'

_publ_section_title
;
 Zincalstibite-9R: the first nine-layer polytype with the layered double
 hydroxide structure-type
;
_journal_name_full 'Mineralogical Magazine'
_journal_page_first 1337
_journal_page_last 1345
_journal_paper_doi 10.1180/minmag.2012.076.5.01
_journal_volume 76
_journal_year 2012
_chemical_compound_source 'Monte Avanza mine, Udine Province, Italy'
_chemical_formula_sum 'Al2.46 Cu2.86 H36 O36 Sb3 Zn3.68'
_chemical_name_mineral Zincalstibite
_space_group_IT_number 148
_symmetry_space_group_name_Hall '-R 3'
_symmetry_space_group_name_H-M 'R -3 :H'
_cell_angle_alpha 90
_cell_angle_beta 90
_cell_angle_gamma 120
_cell_formula_units_Z 3
_cell_length_a 5.340
_cell_length_b 5.340
_cell_length_c 88.01
_cell_volume 2173.428
_database_code_amcsd 0019586
_exptl_crystal_density_diffrn 3.361
_cod_original_cell_volume 2173.427
_cod_original_sg_symbol_H-M 'R -3'
_cod_original_formula_sum 'Zn3.68 Al2.46 Cu2.86 Sb3 (O36 H36)'
_cod_database_code 9015271

loop_
_space_group_symop_operation_xyz
x,y,z
2/3+x,1/3+y,1/3+z
1/3+x,2/3+y,2/3+z
y,-x+y,-z
2/3+y,1/3-x+y,1/3-z
1/3+y,2/3-x+y,2/3-z
-x+y,-x,z
2/3-x+y,1/3-x,1/3+z
1/3-x+y,2/3-x,2/3+z
-x,-y,-z
2/3-x,1/3-y,1/3-z
1/3-x,2/3-y,2/3-z
-y,x-y,z
2/3-y,1/3+x-y,1/3+z
1/3-y,2/3+x-y,2/3+z
x-y,x,-z
2/3+x-y,1/3+x,1/3-z
1/3+x-y,2/3+x,2/3-z

loop_
_atom_site_aniso_label
_atom_site_aniso_U_11
_atom_site_aniso_U_22
_atom_site_aniso_U_33
_atom_site_aniso_U_12
_atom_site_aniso_U_13
_atom_site_aniso_U_23
ZnM1 0.03000 0.03000 0.04900 0.01500 0.00000 0.00000
AlM1 0.03000 0.03000 0.04900 0.01500 0.00000 0.00000
ZnM2 0.03000 0.03000 0.04800 0.01510 0.00000 0.00000
AlM2 0.03000 0.03000 0.04800 0.01510 0.00000 0.00000
ZnM3 0.02900 0.02900 0.04900 0.01500 0.00000 0.00000
AlM3 0.02900 0.02900 0.04900 0.01500 0.00000 0.00000
CuM4 0.02700 0.02700 0.04500 0.01350 0.00000 0.00000
AlM4 0.02700 0.02700 0.04500 0.01350 0.00000 0.00000
CuM5 0.02600 0.02600 0.04200 0.01310 0.00000 0.00000
AlM5 0.02600 0.02600 0.04200 0.01310 0.00000 0.00000
Sb1 0.04300 0.04300 0.03700 0.02170 0.00000 0.00000
Sb2 0.07600 0.07600 0.07400 0.03790 0.00000 0.00000
Sb3 0.02000 0.02000 0.01500 0.00990 0.00000 0.00000
O-H1 0.03300 0.03900 0.05800 0.01800 0.00300 0.00200
O-H2 0.04100 0.03800 0.07100 0.02000 0.00000 -0.00100
O-H3 0.03600 0.03700 0.07100 0.01500 0.00200 -0.00100

loop_
_atom_site_label
_atom_site_fract_x
_atom_site_fract_y
_atom_site_fract_z
_atom_site_occupancy
_atom_site_U_iso_or_equiv
_atom_site_type_symbol
_atom_site_attached_hydrogens
ZnM1 0.33333 0.66667 0.16667 0.70000 0.03600 Zn 0
AlM1 0.33333 0.66667 0.16667 0.30000 0.03600 Al 0
ZnM2 0.00000 0.00000 0.16691 0.76000 0.03600 Zn 0
AlM2 0.00000 0.00000 0.16691 0.24000 0.03600 Al 0
ZnM3 0.66667 0.33333 0.05575 0.73000 0.03600 Zn 0
AlM3 0.66667 0.33333 0.05575 0.27000 0.03600 Al 0
CuM4 0.00000 0.00000 0.05535 0.74000 0.03300 Cu 0
AlM4 0.00000 0.00000 0.05535 0.26000 0.03300 Al 0
CuM5 0.33333 0.66667 0.05548 0.69000 0.03100 Cu 0
AlM5 0.33333 0.66667 0.05548 0.31000 0.03100 Al 0
Sb1 0.00000 0.00000 0.11113 0.50000 0.04100 Sb 0
Sb2 0.66667 0.33333 -0.00001 0.50000 0.07500 Sb 0
Sb3 0.33333 0.66667 0.11114 0.50000 0.01800 Sb 0
O-H1 0.00300 0.33500 0.15519 1.00000 0.04300 O 1
O-H2 0.66400 -0.00300 0.06687 1.00000 0.05000 O 1
O-H3 0.66600 0.66700 0.04421 1.00000 0.04900 O 1
O-H4 0.19300 -0.14000 0.12495 0.50000 0.05900 O 1
O-H5 0.66800 0.86300 0.09753 0.50000 0.05900 O 1
O-H6 0.00000 0.52000 -0.01376 0.50000 0.06600 O 1
O-H4' 0.47900 0.01100 0.12440 0.25000 0.03600 O 1
O-H5' 0.53100 0.01400 0.09800 0.25000 0.04500 O 1
O-H6' 0.14300 0.81000 -0.01400 0.25000 0.03300 O 1
O-H4" 0.34200 0.15000 0.12460 0.25000 0.06800 O 1
O-H5" 0.80600 0.14800 0.09760 0.25000 0.06500 O 1
O-H6" 0.86000 0.66600 -0.01400 0.25000 0.04100 O 1

loop_
_cod_changelog_entry_id
_cod_changelog_entry_author
_cod_changelog_entry_date
_cod_changelog_entry_text
1
;cod-tools version 3.8.0
Id: cif_guess_AMCSD_atom_types 9574 2023-05-10 09:00:05Z saulius
;
2023-05-10T18:55:56+03:00
;Derived atom types and hydrogen counts
from atom names that follow the AMCSD naming convention
(Wat == water, O-H == hydroxyl).
;

loop_
_cod_related_entry_id
_cod_related_entry_database
_cod_related_entry_code
1 AMCSD 0019586
